data_7209920
loop_
_publ_author_name
'Liu, Yuecheng'
'Zhang, Huabin'
'Tian, Chongbin'
'Lin, Ping'
'Du, Shaowu'

_publ_section_title
;
 Interweaving of two enantiomorphic 3D Cd(ii)/K(i) coordination polymers
 with homochiral unequal triple concentric helical chains
;
_journal_issue 26
_journal_name_full CrystEngComm
_journal_page_first 5201
_journal_paper_doi 10.1039/c3ce40397a
_journal_volume 15
_journal_year 2013
_chemical_formula_sum 'C63 H72 Cd3 K3 N3 O30'
_chemical_formula_weight 1805.74
_chemical_name_systematic
;
?
;
_space_group_IT_number 170
_symmetry_cell_setting hexagonal
_symmetry_space_group_name_Hall 'P 65'
_symmetry_space_group_name_H-M 'P 65'
_atom_sites_solution_hydrogens geom
_atom_sites_solution_primary direct
_atom_sites_solution_secondary difmap
_audit_creation_method SHELXL-97
_cell_angle_alpha 90.00
_cell_angle_beta 90.00
_cell_angle_gamma 120.00
_cell_formula_units_Z 6
_cell_length_a 20.5909(4)
_cell_length_b 20.5909(4)
_cell_length_c 28.3082(9)
_cell_measurement_reflns_used 30958
_cell_measurement_temperature 293(2)
_cell_measurement_theta_max 27.49
_cell_measurement_theta_min 2.28
_cell_volume 10394.3(4)
_computing_cell_refinement 'Siemens SMART'
_computing_data_collection 'Siemens SMART'
_computing_data_reduction 'Siemens XPREP'
_computing_molecular_graphics 'Bruker SHELXTL'
_computing_publication_material 'Bruker SHELXTL'
_computing_structure_refinement 'Siemens SHELXTL'
_computing_structure_solution 'Siemens SHELXTL'
_diffrn_ambient_temperature 293(2)
_diffrn_measured_fraction_theta_full 0.998
_diffrn_measured_fraction_theta_max 0.998
_diffrn_measurement_device_type 'Mercury70 (2x2 bin mode)'
_diffrn_measurement_method '\w scans'
_diffrn_radiation_monochromator graphite
_diffrn_radiation_source 'fine-focus sealed tube'
_diffrn_radiation_type MoK\a
_diffrn_radiation_wavelength 0.71073
_diffrn_reflns_av_R_equivalents 0.0263
_diffrn_reflns_av_sigmaI/netI 0.0223
_diffrn_reflns_limit_h_max 26
_diffrn_reflns_limit_h_min -26
_diffrn_reflns_limit_k_max 26
_diffrn_reflns_limit_k_min -26
_diffrn_reflns_limit_l_max 36
_diffrn_reflns_limit_l_min -36
_diffrn_reflns_number 81503
_diffrn_reflns_theta_full 27.49
_diffrn_reflns_theta_max 27.49
_diffrn_reflns_theta_min 2.28
_diffrn_standards_decay_% none
_diffrn_standards_interval_count none
_diffrn_standards_interval_time none
_diffrn_standards_number none
_exptl_absorpt_coefficient_mu 1.183
_exptl_absorpt_correction_T_max 1.0000
_exptl_absorpt_correction_T_min 0.9289
_exptl_absorpt_correction_type multi-scan
_exptl_absorpt_process_details 'Sphere (Rigaku CrystalClear)'
_exptl_crystal_colour colorless
_exptl_crystal_density_diffrn 1.731
_exptl_crystal_density_method 'not measured'
_exptl_crystal_description prism
_exptl_crystal_F_000 5472
_exptl_crystal_size_max .13
_exptl_crystal_size_mid .12
_exptl_crystal_size_min .08
_refine_diff_density_max 0.669
_refine_diff_density_min -0.540
_refine_diff_density_rms 0.063
_refine_ls_abs_structure_details 'Flack H D (1983), Acta Cryst. A39, 876-881'
_refine_ls_abs_structure_Flack -0.016(14)
_refine_ls_extinction_method none
_refine_ls_goodness_of_fit_ref 1.072
_refine_ls_hydrogen_treatment mixed
_refine_ls_matrix_type full
_refine_ls_number_parameters 922
_refine_ls_number_reflns 15839
_refine_ls_number_restraints 14
_refine_ls_restrained_S_all 1.077
_refine_ls_R_factor_gt 0.0308
_refine_ls_shift/su_max 0.002
_refine_ls_shift/su_mean 0.000
_refine_ls_structure_factor_coef Fsqd
_refine_ls_weighting_details 'calc w=1/[\s^2^(Fo^2^)+(0.0336P)^2^+7.2441P] where P=(Fo^2^+2Fc^2^)/3'
_refine_ls_weighting_scheme calc
_refine_ls_wR_factor_gt 0.0734
_refine_ls_wR_factor_ref 0.0746
_reflns_number_gt 15341
_reflns_number_total 15839
_reflns_threshold_expression >2sigma(I)
_cod_data_source_file c3ce40397a.txt
_cod_data_source_block du2
_cod_depositor_comments
;
The following automatic conversions were performed:

'_symmetry_cell_setting' value 'Hexagonal' changed to 'hexagonal'
according to /home/saulius/struct/CIF-dictionaries/cif_core.dic
dictionary named 'cif_core.dic' version 2.4.2 from
2011-04-26.

'_exptl_absorpt_correction_type' value 'Multi-scan'
changed to 'multi-scan' according to
/home/saulius/struct/CIF-dictionaries/cif_core.dic dictionary named
'cif_core.dic' version 2.4.2 from 2011-04-26.

Automatic conversion script
Id: cif_fix_values 1891 2012-01-12 08:04:46Z andrius 
;
_cod_original_sg_symbol_H-M P6(5)
_cod_database_code 7209920
_refine_ls_r_factor_ref 0.0325

loop_
_symmetry_equiv_pos_as_xyz
'x, y, z'
'-y, x-y, z+2/3'
'-x+y, -x, z+1/3'
'-x, -y, z+1/2'
'y, -x+y, z+1/6'
'x-y, x, z+5/6'

loop_
_atom_site_label
_atom_site_type_symbol
_atom_site_fract_x
_atom_site_fract_y
_atom_site_fract_z
_atom_site_U_iso_or_equiv
_atom_site_adp_type
_atom_site_occupancy
_atom_site_symmetry_multiplicity
_atom_site_calc_flag
_atom_site_refinement_flags
Cd1 Cd 0.887997(13) 0.331248(13) -0.155598(9) 0.03167(6) Uani 1 1 d .
Cd2 Cd 0.996989(13) 0.767497(13) 0.018009(7) 0.03201(7) Uani 1 1 d .
Cd3 Cd 0.576462(12) 0.663827(12) -0.156460(8) 0.02912(5) Uani 1 1 d .
K1 K 0.84955(5) 0.24554(5) -0.02815(3) 0.0471(2) Uani 1 1 d .
K2 K 1.07441(6) 0.80244(6) -0.11036(4) 0.0629(3) Uani 1 1 d .
K3 K 0.42519(5) 0.48268(5) -0.11394(3) 0.0496(2) Uani 1 1 d .
N1 N 1.08886(18) 0.36947(19) 0.02611(13) 0.0495(8) Uani 1 1 d .
H1B H 1.0972 0.3904 0.0546 0.074 Uiso 1 1 calc R
H1C H 1.0534 0.3746 0.0116 0.074 Uiso 1 1 calc R
H1D H 1.1309 0.3920 0.0092 0.074 Uiso 1 1 calc R
N2 N 0.9567(2) 0.5746(2) -0.17014(13) 0.0569(9) Uani 1 1 d .
H2A H 0.9379 0.5653 -0.1993 0.085 Uiso 1 1 calc R
H2B H 0.9498 0.6101 -0.1570 0.085 Uiso 1 1 calc R
H2C H 0.9334 0.5330 -0.1529 0.085 Uiso 1 1 calc R
N3 N 0.3018(2) 0.2342(3) -0.16820(15) 0.0707(12) Uani 1 1 d .
H3B H 0.2817 0.2254 -0.1970 0.106 Uiso 1 1 calc R
H3C H 0.2924 0.2667 -0.1533 0.106 Uiso 1 1 calc R
H3D H 0.2818 0.1914 -0.1520 0.106 Uiso 1 1 calc R
O1 O 0.57940(16) 0.01657(16) -0.36255(10) 0.0478(7) Uani 1 1 d .
O2 O 0.60321(15) 0.00333(13) -0.28823(9) 0.0403(6) Uani 1 1 d .
O3 O 0.82951(15) 0.33428(13) -0.22448(10) 0.0427(6) Uani 1 1 d .
O4 O 0.77279(14) 0.22267(14) -0.19114(9) 0.0392(6) Uani 1 1 d .
O5 O 1.18704(15) 0.18093(15) -0.24020(9) 0.0419(6) Uani 1 1 d .
O6 O 1.11979(15) 0.22010(16) -0.27876(9) 0.0442(6) Uani 1 1 d .
O7 O 0.91573(15) 0.22853(15) -0.11149(10) 0.0470(7) Uani 1 1 d .
O8 O 0.94196(16) 0.26641(16) -0.18562(9) 0.0427(6) Uani 1 1 d .
O9 O 0.81978(15) 0.32777(14) -0.09014(10) 0.0417(6) Uani 1 1 d .
O10 O 0.87752(16) 0.43965(15) -0.12265(10) 0.0452(6) Uani 1 1 d .
O11 O 0.8647(2) 0.64142(18) 0.04376(12) 0.0649(9) Uani 1 1 d .
O12 O 0.92353(17) 0.65796(16) -0.02330(11) 0.0504(7) Uani 1 1 d .
O13 O 0.25431(17) 0.35127(16) -0.34956(12) 0.0544(8) Uani 1 1 d .
O14 O 0.30079(17) 0.34749(15) -0.28005(10) 0.0482(7) Uani 1 1 d .
O15 O 0.52921(14) 0.67693(14) -0.23126(9) 0.0369(5) Uani 1 1 d .
O16 O 0.45538(15) 0.57824(16) -0.18819(9) 0.0460(6) Uani 1 1 d .
O17 O 0.50792(15) 0.64558(13) -0.08295(9) 0.0380(5) Uani 1 1 d .
O18 O 0.53246(16) 0.74320(15) -0.12773(9) 0.0443(6) Uani 1 1 d .
O19 O 0.54306(17) 0.96964(15) 0.02848(10) 0.0494(7) Uani 1 1 d .
O20 O 0.61086(15) 0.97349(14) -0.03242(10) 0.0444(6) Uani 1 1 d .
O21 O 0.68991(15) 0.78810(17) -0.17194(10) 0.0477(7) Uani 1 1 d .
O22 O 0.68420(15) 0.72377(15) -0.10836(10) 0.0488(7) Uani 1 1 d .
O23 O 0.90630(17) 0.80296(17) -0.00771(9) 0.0495(7) Uani 1 1 d .
O24 O 1.01050(15) 0.84434(16) -0.04713(10) 0.0466(6) Uani 1 1 d .
O25 O 0.94313(18) 0.2698(2) 0.05095(12) 0.0676(10) Uani 1 1 d .
H25B H 0.9362 0.2972 0.0746 0.081 Uiso 1 1 calc R
O26 O 0.98528(17) 0.39598(17) -0.02773(11) 0.0544(7) Uani 1 1 d .
H26A H 1.0277 0.3965 -0.0395 0.065 Uiso 1 1 calc R
O27 O 1.0595(3) 0.7215(2) -0.19250(14) 0.0832(12) Uani 1 1 d .
H27B H 1.0377 0.7332 -0.2174 0.100 Uiso 1 1 calc R
O28 O 0.92365(17) 0.67307(17) -0.11624(11) 0.0557(7) Uani 1 1 d .
H28B H 0.9229 0.6292 -0.1074 0.067 Uiso 1 1 calc R
O29 O 0.3981(3) 0.3851(3) -0.19021(17) 0.1137(16) Uani 1 1 d U
H29B H 0.3661 0.3869 -0.2126 0.136 Uiso 1 1 calc R
O30 O 0.2777(2) 0.3363(2) -0.11234(12) 0.0709(10) Uani 1 1 d .
H30A H 0.2789 0.2941 -0.1018 0.085 Uiso 1 1 calc R
C1 C 0.68873(18) 0.15751(19) -0.27437(13) 0.0343(7) Uani 1 1 d .
H1A H 0.6859 0.1255 -0.2502 0.041 Uiso 1 1 calc R
C2 C 0.64965(18) 0.12720(17) -0.31651(13) 0.0347(7) Uani 1 1 d .
C3 C 0.6518(2) 0.1756(2) -0.35104(14) 0.0434(9) Uani 1 1 d .
H3A H 0.6255 0.1562 -0.3790 0.052 Uiso 1 1 calc R
C4 C 0.6922(3) 0.2525(2) -0.34477(15) 0.0496(10) Uani 1 1 d .
H4A H 0.6920 0.2841 -0.3682 0.060 Uiso 1 1 calc R
C5 C 0.7329(2) 0.2824(2) -0.30393(14) 0.0457(9) Uani 1 1 d .
H5A H 0.7611 0.3341 -0.3001 0.055 Uiso 1 1 calc R
C6 C 0.73161(19) 0.23434(18) -0.26798(13) 0.0341(7) Uani 1 1 d .
C7 C 0.60728(17) 0.04354(18) -0.32312(14) 0.0344(7) Uani 1 1 d .
C8 C 0.77969(18) 0.26520(18) -0.22486(13) 0.0330(7) Uani 1 1 d .
C9 C 1.03513(19) 0.20466(19) -0.19627(13) 0.0354(7) Uani 1 1 d .
H9A H 1.0333 0.2339 -0.2207 0.043 Uiso 1 1 calc R
C10 C 1.08048(18) 0.17313(18) -0.20062(12) 0.0321(7) Uani 1 1 d .
C11 C 1.0818(2) 0.1270(2) -0.16511(13) 0.0395(8) Uani 1 1 d .
H11A H 1.1122 0.1057 -0.1679 0.047 Uiso 1 1 calc R
C12 C 1.0369(2) 0.1133(2) -0.12534(14) 0.0439(9) Uani 1 1 d .
H12A H 1.0364 0.0817 -0.1017 0.053 Uiso 1 1 calc R
C13 C 0.9931(2) 0.1463(2) -0.12063(14) 0.0407(8) Uani 1 1 d .
H13A H 0.9639 0.1371 -0.0937 0.049 Uiso 1 1 calc R
C14 C 0.99228(17) 0.19333(18) -0.15587(13) 0.0336(7) Uani 1 1 d .
C15 C 1.13206(19) 0.19252(18) -0.24294(12) 0.0342(7) Uani 1 1 d .
C16 C 0.94673(18) 0.23162(19) -0.15007(14) 0.0365(7) Uani 1 1 d .
C17 C 0.84788(19) 0.5035(2) -0.04277(14) 0.0374(8) Uani 1 1 d .
H17A H 0.8803 0.5358 -0.0657 0.045 Uiso 1 1 calc R
C18 C 0.81528(19) 0.4262(2) -0.04890(13) 0.0360(7) Uani 1 1 d .
C19 C 0.7643(2) 0.3780(2) -0.01607(16) 0.0498(10) Uani 1 1 d .
H19A H 0.7413 0.3264 -0.0204 0.060 Uiso 1 1 calc R
C20 C 0.7479(2) 0.4068(3) 0.02334(17) 0.0570(12) Uani 1 1 d .
H20A H 0.7144 0.3744 0.0458 0.068 Uiso 1 1 calc R
C21 C 0.7811(2) 0.4843(2) 0.02964(16) 0.0526(10) Uani 1 1 d .
H21A H 0.7686 0.5033 0.0557 0.063 Uiso 1 1 calc R
C22 C 0.8327(2) 0.5327(2) -0.00307(14) 0.0430(9) Uani 1 1 d .
C23 C 0.83862(18) 0.3965(2) -0.09016(13) 0.0345(7) Uani 1 1 d .
C24 C 0.8753(2) 0.6167(2) 0.00641(16) 0.0477(9) Uani 1 1 d .
C25 C 0.3750(2) 0.50222(19) -0.27018(13) 0.0352(7) Uani 1 1 d .
H25A H 0.3751 0.4734 -0.2449 0.042 Uiso 1 1 calc R
C26 C 0.33228(18) 0.46664(19) -0.30992(13) 0.0357(7) Uani 1 1 d .
C27 C 0.3305(2) 0.5109(2) -0.34649(14) 0.0416(8) Uani 1 1 d .
H27A H 0.3027 0.4883 -0.3736 0.050 Uiso 1 1 calc R
C28 C 0.3699(2) 0.5886(2) -0.34282(15) 0.0467(9) Uani 1 1 d .
H28A H 0.3661 0.6177 -0.3666 0.056 Uiso 1 1 calc R
C29 C 0.4147(2) 0.6229(2) -0.30377(13) 0.0384(8) Uani 1 1 d .
H29A H 0.4430 0.6749 -0.3022 0.046 Uiso 1 1 calc R
C30 C 0.41769(18) 0.58015(18) -0.26726(12) 0.0309(7) Uani 1 1 d .
C31 C 0.2927(2) 0.3830(2) -0.31359(14) 0.0407(8) Uani 1 1 d .
C32 C 0.46977(19) 0.61380(19) -0.22622(12) 0.0335(7) Uani 1 1 d .
C33 C 0.52242(19) 0.81879(19) -0.04767(12) 0.0347(7) Uani 1 1 d .
H33A H 0.5556 0.8477 -0.0714 0.042 Uiso 1 1 calc R
C34 C 0.48680(18) 0.74091(18) -0.05075(12) 0.0319(7) Uani 1 1 d .
C35 C 0.4350(2) 0.6974(2) -0.01660(13) 0.0398(8) Uani 1 1 d .
H35A H 0.4114 0.6454 -0.0180 0.048 Uiso 1 1 calc R
C36 C 0.4187(2) 0.7327(2) 0.01989(15) 0.0482(10) Uani 1 1 d .
H36A H 0.3825 0.7040 0.0422 0.058 Uiso 1 1 calc R
C37 C 0.4563(2) 0.8104(2) 0.02293(14) 0.0444(9) Uani 1 1 d .
H37A H 0.4454 0.8334 0.0475 0.053 Uiso 1 1 calc R
C38 C 0.5097(2) 0.85399(19) -0.01031(13) 0.0347(7) Uani 1 1 d .
C39 C 0.50938(19) 0.70702(19) -0.08953(12) 0.0334(7) Uani 1 1 d .
C40 C 0.5568(2) 0.93785(19) -0.00483(13) 0.0378(8) Uani 1 1 d .
C41 C 0.8361(2) 0.8193(2) -0.08810(13) 0.0361(7) Uani 1 1 d D
H41A H 0.812(2) 0.7894(19) -0.0659(11) 0.043 Uiso 1 1 d D
C42 C 0.8024(2) 0.82949(19) -0.12795(13) 0.0364(7) Uani 1 1 d .
C43 C 0.8477(2) 0.8813(2) -0.16151(14) 0.0435(9) Uani 1 1 d .
H43A H 0.8261 0.8900 -0.1878 0.052 Uiso 1 1 calc R
C44 C 0.9250(2) 0.9202(2) -0.15623(16) 0.0502(10) Uani 1 1 d .
H44A H 0.9549 0.9552 -0.1789 0.060 Uiso 1 1 calc R
C45 C 0.9581(2) 0.9074(2) -0.11733(14) 0.0429(9) Uani 1 1 d .
H45A H 1.0100 0.9327 -0.1144 0.051 Uiso 1 1 calc R
C46 C 0.91345(19) 0.85668(19) -0.08284(12) 0.0343(7) Uani 1 1 d .
C47 C 0.7199(2) 0.7777(2) -0.13597(14) 0.0385(8) Uani 1 1 d .
C48 C 0.9453(2) 0.83399(19) -0.04265(13) 0.0365(7) Uani 1 1 d .
C49 C 1.0503(3) 0.2543(3) -0.01839(17) 0.0632(13) Uani 1 1 d .
H49A H 1.0344 0.2020 -0.0161 0.095 Uiso 1 1 calc R
H49B H 1.0959 0.2795 -0.0364 0.095 Uiso 1 1 calc R
H49C H 1.0121 0.2603 -0.0338 0.095 Uiso 1 1 calc R
C50 C 1.0639(2) 0.2881(2) 0.03100(14) 0.0463(9) Uani 1 1 d .
H50A H 1.1049 0.2838 0.0454 0.056 Uiso 1 1 calc R
C51 C 0.9972(2) 0.2506(3) 0.06317(16) 0.0520(10) Uani 1 1 d .
H51A H 0.9755 0.1967 0.0612 0.062 Uiso 1 1 calc R
H51B H 1.0132 0.2657 0.0955 0.062 Uiso 1 1 calc R
C52 C 0.9628(3) 0.4609(3) 0.03432(17) 0.0621(12) Uani 1 1 d .
H52A H 0.9710 0.5090 0.0443 0.093 Uiso 1 1 calc R
H52B H 0.9847 0.4426 0.0569 0.093 Uiso 1 1 calc R
H52C H 0.9100 0.4263 0.0320 0.093 Uiso 1 1 calc R
C53 C 0.9986(2) 0.4684(2) -0.01293(15) 0.0495(10) Uani 1 1 d .
H53A H 0.9775 0.4878 -0.0358 0.059 Uiso 1 1 calc R
H53B H 1.0521 0.5031 -0.0108 0.059 Uiso 1 1 calc R
C54 C 1.0682(3) 0.6152(3) -0.12174(19) 0.0729(15) Uani 1 1 d .
H54A H 1.1209 0.6321 -0.1216 0.109 Uiso 1 1 calc R
H54B H 1.0420 0.5696 -0.1039 0.109 Uiso 1 1 calc R
H54C H 1.0598 0.6529 -0.1078 0.109 Uiso 1 1 calc R
C55 C 1.0397(3) 0.6012(2) -0.17209(17) 0.0530(11) Uani 1 1 d .
H55A H 1.0462 0.5608 -0.1853 0.064 Uiso 1 1 calc R
C56 C 1.0780(3) 0.6674(3) -0.20353(17) 0.0588(12) Uani 1 1 d .
H56A H 1.1319 0.6888 -0.2007 0.071 Uiso 1 1 calc R
H56B H 1.0641 0.6517 -0.2360 0.071 Uiso 1 1 calc R
C57 C 0.8547(3) 0.6962(3) -0.17500(18) 0.0680(13) Uani 1 1 d .
H57A H 0.8059 0.6874 -0.1839 0.102 Uiso 1 1 calc R
H57B H 0.8731 0.6764 -0.1988 0.102 Uiso 1 1 calc R
H57C H 0.8884 0.7492 -0.1719 0.102 Uiso 1 1 calc R
C58 C 0.8494(3) 0.6588(3) -0.12925(17) 0.0572(11) Uani 1 1 d .
H58A H 0.8302 0.6782 -0.1051 0.069 Uiso 1 1 calc R
H58B H 0.8153 0.6052 -0.1321 0.069 Uiso 1 1 calc R
C59 C 0.4162(4) 0.2794(3) -0.1224(2) 0.0830(17) Uani 1 1 d .
H59A H 0.4694 0.2992 -0.1238 0.124 Uiso 1 1 calc R
H59B H 0.3932 0.2329 -0.1052 0.124 Uiso 1 1 calc R
H59C H 0.4060 0.3146 -0.1066 0.124 Uiso 1 1 calc R
C60 C 0.3844(3) 0.2659(3) -0.17210(18) 0.0619(12) Uani 1 1 d .
H60A H 0.3930 0.2278 -0.1867 0.074 Uiso 1 1 calc R
C61 C 0.4218(4) 0.3346(3) -0.2021(2) 0.0819(17) Uani 1 1 d U
H61A H 0.4757 0.3585 -0.1981 0.098 Uiso 1 1 calc R
H61B H 0.4104 0.3205 -0.2351 0.098 Uiso 1 1 calc R
C62 C 0.2145(4) 0.3595(3) -0.17527(19) 0.0739(15) Uani 1 1 d .
H62A H 0.1673 0.3537 -0.1850 0.111 Uiso 1 1 calc R
H62B H 0.2298 0.3341 -0.1972 0.111 Uiso 1 1 calc R
H62C H 0.2516 0.4118 -0.1744 0.111 Uiso 1 1 calc R
C63 C 0.2065(3) 0.3258(3) -0.12633(17) 0.0606(12) Uani 1 1 d .
H63A H 0.1900 0.3504 -0.1040 0.073 Uiso 1 1 calc R
H63B H 0.1695 0.2728 -0.1269 0.073 Uiso 1 1 calc R

loop_
_atom_site_aniso_label
_atom_site_aniso_U_11
_atom_site_aniso_U_22
_atom_site_aniso_U_33
_atom_site_aniso_U_23
_atom_site_aniso_U_13
_atom_site_aniso_U_12
Cd1 0.03008(11) 0.03438(11) 0.03057(13) -0.00727(10) -0.00535(11) 0.01613(9)
Cd2 0.03184(11) 0.03559(12) 0.02820(16) -0.00085(10) -0.00501(9) 0.01655(9)
Cd3 0.03198(11) 0.02980(11) 0.02559(12) -0.00210(9) 0.00056(10) 0.01546(9)
K1 0.0482(5) 0.0430(4) 0.0472(5) 0.0072(4) 0.0134(4) 0.0206(4)
K2 0.0526(5) 0.0563(5) 0.0821(8) 0.0180(5) 0.0234(5) 0.0290(5)
K3 0.0479(5) 0.0524(5) 0.0515(5) 0.0182(4) 0.0130(4) 0.0273(4)
N1 0.0420(17) 0.0541(19) 0.046(2) -0.0104(16) -0.0038(15) 0.0192(15)
N2 0.057(2) 0.054(2) 0.053(2) -0.0135(17) -0.0163(17) 0.0224(18)
N3 0.075(3) 0.081(3) 0.060(3) 0.009(2) -0.015(2) 0.042(2)
O1 0.0468(15) 0.0496(15) 0.0450(16) -0.0205(13) -0.0150(13) 0.0225(13)
O2 0.0458(14) 0.0294(12) 0.0380(15) -0.0064(10) 0.0001(11) 0.0131(11)
O3 0.0439(14) 0.0268(12) 0.0464(15) -0.0040(11) -0.0169(12) 0.0094(11)
O4 0.0426(14) 0.0344(12) 0.0323(13) -0.0004(10) -0.0077(11) 0.0132(11)
O5 0.0431(14) 0.0485(14) 0.0417(15) 0.0015(12) 0.0077(11) 0.0286(12)
O6 0.0436(14) 0.0586(16) 0.0323(14) 0.0104(12) 0.0043(11) 0.0272(13)
O7 0.0427(14) 0.0494(15) 0.0455(16) -0.0061(12) 0.0137(12) 0.0206(12)
O8 0.0540(16) 0.0538(16) 0.0364(14) -0.0066(12) -0.0058(12) 0.0389(14)
O9 0.0428(14) 0.0349(13) 0.0463(16) -0.0061(11) 0.0036(12) 0.0185(11)
O10 0.0525(16) 0.0431(14) 0.0432(16) -0.0012(12) 0.0071(13) 0.0263(13)
O11 0.096(3) 0.0572(19) 0.055(2) -0.0179(15) -0.0029(18) 0.0482(19)
O12 0.0546(17) 0.0406(14) 0.0481(17) -0.0101(13) -0.0102(14) 0.0178(13)
O13 0.0522(17) 0.0423(15) 0.065(2) -0.0130(14) -0.0152(15) 0.0205(13)
O14 0.0631(18) 0.0342(13) 0.0453(16) 0.0012(12) 0.0045(14) 0.0228(13)
O15 0.0382(13) 0.0388(13) 0.0311(13) -0.0022(10) -0.0032(10) 0.0173(11)
O16 0.0450(15) 0.0525(16) 0.0309(14) 0.0093(12) -0.0049(11) 0.0171(13)
O17 0.0477(14) 0.0326(12) 0.0366(14) -0.0033(10) 0.0038(11) 0.0223(11)
O18 0.0606(17) 0.0457(14) 0.0313(13) 0.0013(11) 0.0128(12) 0.0302(13)
O19 0.0671(18) 0.0372(14) 0.0478(17) -0.0105(12) 0.0006(14) 0.0289(13)
O20 0.0430(14) 0.0317(13) 0.0470(16) -0.0038(11) 0.0056(12) 0.0100(11)
O21 0.0410(14) 0.0589(17) 0.0491(17) -0.0039(13) -0.0076(12) 0.0293(13)
O22 0.0381(14) 0.0440(15) 0.0477(16) -0.0005(13) -0.0065(12) 0.0082(12)
O23 0.0608(17) 0.0651(18) 0.0329(14) 0.0139(13) 0.0050(13) 0.0391(15)
O24 0.0405(14) 0.0506(16) 0.0483(16) 0.0052(13) -0.0089(12) 0.0224(12)
O25 0.0505(18) 0.106(3) 0.055(2) 0.0186(19) 0.0173(15) 0.0463(19)
O26 0.0542(17) 0.0551(17) 0.0435(17) -0.0006(14) -0.0039(13) 0.0195(14)
O27 0.127(3) 0.073(2) 0.077(3) 0.036(2) 0.040(2) 0.071(3)
O28 0.0521(17) 0.0540(17) 0.0569(19) -0.0041(14) 0.0015(14) 0.0236(14)
O29 0.180(4) 0.084(3) 0.098(3) 0.035(2) 0.051(3) 0.081(3)
O30 0.088(3) 0.083(2) 0.0482(19) 0.0001(17) -0.0027(18) 0.048(2)
C1 0.0306(16) 0.0337(17) 0.0327(18) -0.0021(14) -0.0047(13) 0.0116(14)
C2 0.0351(16) 0.0305(15) 0.0361(19) -0.0040(15) -0.0054(15) 0.0147(13)
C3 0.049(2) 0.047(2) 0.034(2) -0.0052(16) -0.0152(16) 0.0237(18)
C4 0.063(3) 0.043(2) 0.044(2) 0.0064(18) -0.012(2) 0.027(2)
C5 0.053(2) 0.0359(18) 0.049(2) -0.0017(16) -0.0184(18) 0.0229(17)
C6 0.0353(17) 0.0307(16) 0.0357(19) -0.0028(14) -0.0079(14) 0.0161(14)
C7 0.0295(15) 0.0348(16) 0.0379(18) -0.0126(16) -0.0080(15) 0.0152(13)
C8 0.0309(16) 0.0294(15) 0.0357(18) -0.0041(13) -0.0040(14) 0.0130(13)
C9 0.0392(18) 0.0359(17) 0.0304(18) 0.0028(14) -0.0015(14) 0.0182(15)
C10 0.0321(16) 0.0319(16) 0.0304(17) -0.0006(13) 0.0043(13) 0.0145(13)
C11 0.0440(19) 0.0388(18) 0.038(2) 0.0012(15) 0.0041(15) 0.0221(16)
C12 0.056(2) 0.044(2) 0.037(2) 0.0110(16) 0.0074(17) 0.0286(18)
C13 0.043(2) 0.0387(18) 0.037(2) 0.0045(15) 0.0088(16) 0.0184(16)
C14 0.0328(15) 0.0341(16) 0.0308(17) -0.0014(14) -0.0007(14) 0.0145(13)
C15 0.0361(17) 0.0291(15) 0.0341(18) -0.0024(13) 0.0039(14) 0.0138(14)
C16 0.0295(15) 0.0353(16) 0.040(2) -0.0100(15) -0.0045(15) 0.0127(13)
C17 0.0336(17) 0.0377(18) 0.043(2) -0.0055(15) -0.0011(15) 0.0190(15)
C18 0.0318(16) 0.0364(17) 0.041(2) -0.0047(15) -0.0005(14) 0.0179(14)
C19 0.0377(19) 0.045(2) 0.058(3) -0.0076(19) 0.0062(18) 0.0148(17)
C20 0.047(2) 0.053(2) 0.060(3) -0.004(2) 0.022(2) 0.0168(19)
C21 0.046(2) 0.056(2) 0.055(3) -0.017(2) 0.0059(19) 0.0241(19)
C22 0.0416(19) 0.048(2) 0.046(2) -0.0104(17) -0.0042(16) 0.0269(17)
C23 0.0303(16) 0.0421(18) 0.0335(18) -0.0094(15) -0.0062(14) 0.0198(14)
C24 0.055(2) 0.049(2) 0.050(2) -0.016(2) -0.015(2) 0.0344(19)
C25 0.0399(18) 0.0351(17) 0.0320(18) 0.0072(14) -0.0002(14) 0.0198(15)
C26 0.0333(16) 0.0347(16) 0.0376(19) 0.0003(14) 0.0010(14) 0.0158(14)
C27 0.0364(18) 0.045(2) 0.040(2) -0.0038(17) -0.0106(16) 0.0175(16)
C28 0.051(2) 0.045(2) 0.042(2) 0.0068(17) -0.0117(18) 0.0219(18)
C29 0.0374(18) 0.0315(16) 0.039(2) 0.0027(14) -0.0021(15) 0.0117(14)
C30 0.0308(16) 0.0341(16) 0.0276(16) 0.0016(13) -0.0021(13) 0.0160(13)
C31 0.0397(18) 0.0373(17) 0.042(2) 0.0005(16) 0.0032(16) 0.0167(15)
C32 0.0342(16) 0.0398(18) 0.0306(17) -0.0019(14) -0.0001(14) 0.0215(15)
C33 0.0392(18) 0.0307(16) 0.0303(17) -0.0002(13) 0.0084(14) 0.0144(14)
C34 0.0332(16) 0.0311(16) 0.0286(17) -0.0018(13) 0.0047(13) 0.0139(13)
C35 0.0435(19) 0.0292(16) 0.039(2) -0.0010(15) 0.0093(16) 0.0126(15)
C36 0.048(2) 0.0414(19) 0.044(2) 0.0021(17) 0.0214(18) 0.0138(16)
C37 0.048(2) 0.047(2) 0.038(2) -0.0055(17) 0.0095(17) 0.0237(17)
C38 0.0367(17) 0.0318(16) 0.0328(18) -0.0052(14) 0.0016(14) 0.0149(14)
C39 0.0311(16) 0.0345(16) 0.0304(17) -0.0025(14) 0.0027(13) 0.0132(14)
C40 0.050(2) 0.0315(16) 0.0379(19) -0.0064(14) -0.0078(16) 0.0248(16)
C41 0.0384(18) 0.0335(17) 0.0345(19) 0.0044(14) 0.0007(15) 0.0167(15)
C42 0.0351(17) 0.0336(17) 0.042(2) -0.0013(15) -0.0051(15) 0.0183(14)
C43 0.050(2) 0.0442(19) 0.036(2) 0.0073(16) -0.0078(17) 0.0234(17)
C44 0.049(2) 0.0416(19) 0.046(2) 0.0186(18) 0.002(2) 0.0127(17)
C45 0.0361(18) 0.0366(18) 0.047(2) 0.0035(16) -0.0066(16) 0.0119(15)
C46 0.0378(17) 0.0340(16) 0.0326(18) 0.0002(14) -0.0036(14) 0.0191(14)
C47 0.0379(18) 0.0438(19) 0.0369(19) -0.0105(15) -0.0043(15) 0.0228(16)
C48 0.0419(19) 0.0325(16) 0.039(2) -0.0027(14) -0.0071(15) 0.0212(15)
C49 0.062(3) 0.082(3) 0.052(3) -0.028(2) 0.000(2) 0.041(3)
C50 0.046(2) 0.061(2) 0.040(2) -0.0125(18) -0.0073(17) 0.0322(19)
C51 0.062(3) 0.066(3) 0.036(2) 0.0012(19) -0.0023(19) 0.038(2)
C52 0.058(3) 0.081(3) 0.051(3) -0.006(2) 0.000(2) 0.038(3)
C53 0.043(2) 0.052(2) 0.045(2) 0.0025(19) -0.0097(18) 0.0174(18)
C54 0.092(4) 0.057(3) 0.068(3) 0.007(2) -0.029(3) 0.036(3)
C55 0.061(3) 0.047(2) 0.061(3) -0.013(2) -0.016(2) 0.035(2)
C56 0.067(3) 0.083(3) 0.039(2) 0.001(2) 0.003(2) 0.047(3)
C57 0.079(3) 0.066(3) 0.065(3) 0.001(3) -0.005(3) 0.041(3)
C58 0.057(3) 0.055(2) 0.060(3) -0.001(2) 0.007(2) 0.028(2)
C59 0.102(5) 0.076(4) 0.072(4) -0.008(3) -0.027(3) 0.045(3)
C60 0.081(3) 0.052(3) 0.061(3) -0.005(2) -0.006(3) 0.039(3)
C61 0.121(4) 0.075(3) 0.070(4) 0.007(3) 0.025(3) 0.064(3)
C62 0.096(4) 0.063(3) 0.061(3) -0.005(3) -0.006(3) 0.038(3)
C63 0.068(3) 0.054(3) 0.049(3) -0.006(2) 0.001(2) 0.023(2)

loop_
_atom_type_symbol
_atom_type_description
_atom_type_scat_dispersion_real
_atom_type_scat_dispersion_imag
_atom_type_scat_source
C C 0.0033 0.0016 'International Tables Vol C Tables 4.2.6.8 and 6.1.1.4'
H H 0.0000 0.0000 'International Tables Vol C Tables 4.2.6.8 and 6.1.1.4'
N N 0.0061 0.0033 'International Tables Vol C Tables 4.2.6.8 and 6.1.1.4'
O O 0.0106 0.0060 'International Tables Vol C Tables 4.2.6.8 and 6.1.1.4'
K K 0.2009 0.2494 'International Tables Vol C Tables 4.2.6.8 and 6.1.1.4'
Cd Cd -0.8075 1.2024 'International Tables Vol C Tables 4.2.6.8 and 6.1.1.4'

loop_
_geom_angle_atom_site_label_1
_geom_angle_atom_site_label_2
_geom_angle_atom_site_label_3
_geom_angle
_geom_angle_site_symmetry_1
_geom_angle_site_symmetry_3
O2 Cd1 O8 82.02(9) 5_665 .
O2 Cd1 O9 96.23(9) 5_665 .
O8 Cd1 O9 138.39(10) . .
O2 Cd1 O3 137.25(9) 5_665 .
O8 Cd1 O3 96.56(10) . .
O9 Cd1 O3 111.21(10) . .
O2 Cd1 O4 161.13(9) 5_665 .
O8 Cd1 O4 81.38(9) . .
O9 Cd1 O4 90.27(9) . .
O3 Cd1 O4 54.11(8) . .
O2 Cd1 O10 79.47(9) 5_665 .
O8 Cd1 O10 159.20(10) . .
O9 Cd1 O10 53.88(9) . .
O3 Cd1 O10 90.67(9) . .
O4 Cd1 O10 118.27(9) . .
O2 Cd1 O1 51.78(9) 5_665 5_665
O8 Cd1 O1 75.41(10) . 5_665
O9 Cd1 O1 134.49(9) . 5_665
O3 Cd1 O1 86.30(9) . 5_665
O4 Cd1 O1 131.04(9) . 5_665
O10 Cd1 O1 85.68(9) . 5_665
O2 Cd1 O7 74.61(9) 5_665 .
O8 Cd1 O7 51.03(9) . .
O9 Cd1 O7 88.21(9) . .
O3 Cd1 O7 135.70(9) . .
O4 Cd1 O7 87.95(8) . .
O10 Cd1 O7 130.86(9) . .
O1 Cd1 O7 108.43(8) 5_665 .
O2 Cd1 K3 97.03(7) 5_665 6_654
O8 Cd1 K3 81.35(7) . 6_654
O9 Cd1 K3 139.57(7) . 6_654
O3 Cd1 K3 41.28(7) . 6_654
O4 Cd1 K3 89.29(6) . 6_654
O10 Cd1 K3 91.56(7) . 6_654
O1 Cd1 K3 45.31(6) 5_665 6_654
O7 Cd1 K3 132.16(6) . 6_654
O2 Cd1 K1 78.72(7) 5_665 .
O8 Cd1 K1 97.30(7) . .
O9 Cd1 K1 42.53(7) . .
O3 Cd1 K1 143.02(7) . .
O4 Cd1 K1 94.56(6) . .
O10 Cd1 K1 88.32(7) . .
O1 Cd1 K1 130.41(6) 5_665 .
O7 Cd1 K1 46.27(6) . .
K3 Cd1 K1 175.69(2) 6_654 .
O12 Cd2 O14 84.19(11) . 3_665
O12 Cd2 O5 135.75(10) . 3_775
O14 Cd2 O5 87.71(10) 3_665 3_775
O12 Cd2 O24 93.41(10) . .
O14 Cd2 O24 143.04(10) 3_665 .
O5 Cd2 O24 117.47(10) 3_775 .
O12 Cd2 O23 85.15(11) . .
O14 Cd2 O23 160.34(10) 3_665 .
O5 Cd2 O23 88.47(9) 3_775 .
O24 Cd2 O23 54.13(9) . .
O12 Cd2 O6 165.99(10) . 3_775
O14 Cd2 O6 87.45(10) 3_665 3_775
O5 Cd2 O6 54.76(8) 3_775 3_775
O24 Cd2 O6 86.54(10) . 3_775
O23 Cd2 O6 105.93(10) . 3_775
O12 Cd2 O13 79.92(11) . 3_665
O14 Cd2 O13 54.01(10) 3_665 3_665
O5 Cd2 O13 127.72(10) 3_775 3_665
O24 Cd2 O13 89.20(10) . 3_665
O23 Cd2 O13 139.43(10) . 3_665
O6 Cd2 O13 86.07(10) 3_775 3_665
O12 Cd2 C48 86.67(10) . .
O14 Cd2 C48 166.17(10) 3_665 .
O5 Cd2 C48 106.06(10) 3_775 .
O24 Cd2 C48 27.44(10) . .
O23 Cd2 C48 26.91(10) . .
O6 Cd2 C48 99.33(10) 3_775 .
O13 Cd2 C48 114.09(11) 3_665 .
O12 Cd2 C15 161.81(11) . 3_775
O14 Cd2 C15 86.98(10) 3_665 3_775
O5 Cd2 C15 27.61(9) 3_775 3_775
O24 Cd2 C15 103.14(10) . 3_775
O23 Cd2 C15 98.37(10) . 3_775
O6 Cd2 C15 27.15(9) 3_775 3_775
O13 Cd2 C15 107.45(10) 3_665 3_775
C48 Cd2 C15 104.56(10) . 3_775
O12 Cd2 C31 80.42(11) . 3_665
O14 Cd2 C31 27.02(11) 3_665 3_665
O5 Cd2 C31 109.16(10) 3_775 3_665
O24 Cd2 C31 116.17(11) . 3_665
O23 Cd2 C31 162.19(11) . 3_665
O6 Cd2 C31 87.03(10) 3_775 3_665
O13 Cd2 C31 27.00(10) 3_665 3_665
C48 Cd2 C31 140.56(12) . 3_665
C15 Cd2 C31 98.59(10) 3_775 3_665
O12 Cd2 O11 50.11(10) . .
O14 Cd2 O11 81.07(10) 3_665 .
O5 Cd2 O11 85.68(9) 3_775 .
O24 Cd2 O11 124.63(10) . .
O23 Cd2 O11 79.42(10) . .
O6 Cd2 O11 139.27(9) 3_775 .
O13 Cd2 O11 116.48(9) 3_665 .
C48 Cd2 O11 100.90(11) . .
C15 Cd2 O11 112.77(10) 3_775 .
C31 Cd2 O11 98.90(10) 3_665 .
O12 Cd2 K2 80.27(8) . 5_565
O14 Cd2 K2 118.58(8) 3_665 5_565
O5 Cd2 K2 65.91(6) 3_775 5_565
O24 Cd2 K2 97.13(7) . 5_565
O23 Cd2 K2 43.00(7) . 5_565
O6 Cd2 K2 113.66(7) 3_775 5_565
O13 Cd2 K2 159.52(8) 3_665 5_565
C48 Cd2 K2 69.78(8) . 5_565
C15 Cd2 K2 90.12(7) 3_775 5_565
C31 Cd2 K2 142.21(8) 3_665 5_565
O11 Cd2 K2 44.67(7) . 5_565
O22 Cd3 O20 87.65(10) . 6_654
O22 Cd3 O18 91.42(10) . .
O20 Cd3 O18 165.00(9) 6_654 .
O22 Cd3 O16 164.28(9) . .
O20 Cd3 O16 93.80(10) 6_654 .
O18 Cd3 O16 91.14(10) . .
O22 Cd3 O15 141.11(9) . .
O20 Cd3 O15 86.56(9) 6_654 .
O18 Cd3 O15 84.79(9) . .
O16 Cd3 O15 54.60(8) . .
O22 Cd3 O17 84.74(10) . .
O20 Cd3 O17 139.93(9) 6_654 .
O18 Cd3 O17 54.71(8) . .
O16 Cd3 O17 84.10(9) . .
O15 Cd3 O17 122.31(8) . .
O22 Cd3 O21 53.92(9) . .
O20 Cd3 O21 86.73(9) 6_654 .
O18 Cd3 O21 80.67(9) . .
O16 Cd3 O21 141.77(9) . .
O15 Cd3 O21 87.36(9) . .
O17 Cd3 O21 118.79(9) . .
O22 Cd3 O19 87.16(10) . 6_654
O20 Cd3 O19 53.43(9) 6_654 6_654
O18 Cd3 O19 141.50(9) . 6_654
O16 Cd3 O19 81.20(10) . 6_654
O15 Cd3 O19 118.83(9) . 6_654
O17 Cd3 O19 86.88(8) . 6_654
O21 Cd3 O19 126.83(8) . 6_654
O22 Cd3 C39 85.75(10) . .
O20 Cd3 C39 166.44(10) 6_654 .
O18 Cd3 C39 27.41(9) . .
O16 Cd3 C39 89.43(10) . .
O15 Cd3 C39 105.95(10) . .
O17 Cd3 C39 27.45(9) . .
O21 Cd3 C39 98.86(9) . .
O19 Cd3 C39 114.33(10) 6_654 .
O22 Cd3 C32 168.37(10) . .
O20 Cd3 C32 88.24(10) 6_654 .
O18 Cd3 C32 89.74(10) . .
O16 Cd3 C32 27.12(9) . .
O15 Cd3 C32 27.61(9) . .
O17 Cd3 C32 105.28(9) . .
O21 Cd3 C32 114.97(10) . .
O19 Cd3 C32 99.07(10) 6_654 .
C39 Cd3 C32 100.40(10) . .
O22 Cd3 K3 116.18(7) . .
O20 Cd3 K3 94.30(7) 6_654 .
O18 Cd3 K3 99.52(7) . .
O16 Cd3 K3 48.10(6) . .
O15 Cd3 K3 102.59(6) . .
O17 Cd3 K3 55.30(6) . .
O21 Cd3 K3 170.04(7) . .
O19 Cd3 K3 48.46(6) 6_654 .
C39 Cd3 K3 78.09(7) . .
C32 Cd3 K3 74.98(8) . .
O22 Cd3 K1 90.60(7) . 6_554
O20 Cd3 K1 118.68(7) 6_654 6_554
O18 Cd3 K1 46.34(6) . 6_554
O16 Cd3 K1 102.34(7) . 6_554
O15 Cd3 K1 59.42(6) . 6_554
O17 Cd3 K1 100.71(6) . 6_554
O21 Cd3 K1 46.66(6) . 6_554
O19 Cd3 K1 171.86(6) 6_654 6_554
C39 Cd3 K1 73.26(7) . 6_554
C32 Cd3 K1 81.86(7) . 6_554
K3 Cd3 K1 138.91(2) . 6_554
O18 K1 O9 102.32(9) 5 .
O18 K1 O21 70.99(9) 5 5
O9 K1 O21 136.59(9) . 5
O18 K1 O25 83.17(9) 5 .
O9 K1 O25 138.40(10) . .
O21 K1 O25 84.51(10) 5 .
O18 K1 O7 157.81(8) 5 .
O9 K1 O7 79.12(9) . .
O21 K1 O7 92.55(9) 5 .
O25 K1 O7 110.70(9) . .
O18 K1 O26 119.31(9) 5 .
O9 K1 O26 74.87(8) . .
O21 K1 O26 146.80(9) 5 .
O25 K1 O26 66.96(10) . .
O7 K1 O26 82.63(9) . .
O18 K1 O15 64.57(7) 5 5
O9 K1 O15 70.35(7) . 5
O21 K1 O15 68.28(8) 5 5
O25 K1 O15 142.77(8) . 5
O7 K1 O15 95.94(8) . 5
O26 K1 O15 144.78(8) . 5
O18 K1 Cd3 39.31(5) 5 5
O9 K1 Cd3 106.26(6) . 5
O21 K1 Cd3 41.86(6) 5 5
O25 K1 Cd3 103.51(7) . 5
O7 K1 Cd3 118.71(6) . 5
O26 K1 Cd3 158.62(7) . 5
O15 K1 Cd3 39.43(4) 5 5
O18 K1 Cd1 135.95(7) 5 .
O9 K1 Cd1 35.05(6) . .
O21 K1 Cd1 126.76(7) 5 .
O25 K1 Cd1 133.02(7) . .
O7 K1 Cd1 44.57(6) . .
O26 K1 Cd1 70.11(6) . .
O15 K1 Cd1 84.21(5) 5 .
Cd3 K1 Cd1 123.26(3) 5 .
O24 K2 O23 98.63(10) . 6_654
O24 K2 O11 125.15(10) . 6_654
O23 K2 O11 77.36(10) 6_654 6_654
O24 K2 O27 147.85(12) . .
O23 K2 O27 79.88(10) 6_654 .
O11 K2 O27 86.18(12) 6_654 .
O24 K2 O28 81.87(9) . .
O23 K2 O28 114.08(10) 6_654 .
O11 K2 O28 150.14(11) 6_654 .
O27 K2 O28 69.94(11) . .
O24 K2 O13 74.03(9) . 3_665
O23 K2 O13 154.15(10) 6_654 3_665
O11 K2 O13 86.68(10) 6_654 3_665
O27 K2 O13 119.61(10) . 3_665
O28 K2 O13 89.79(9) . 3_665
O24 K2 Cd2 98.23(7) . 6_654
O23 K2 Cd2 39.03(6) 6_654 6_654
O11 K2 Cd2 46.20(8) 6_654 6_654
O27 K2 Cd2 100.06(8) . 6_654
O28 K2 Cd2 153.03(8) . 6_654
O13 K2 Cd2 116.32(7) 3_665 6_654
O24 K2 Cd2 36.15(6) . .
O23 K2 Cd2 134.31(8) 6_654 .
O11 K2 Cd2 118.41(8) 6_654 .
O27 K2 Cd2 139.17(8) . .
O28 K2 Cd2 74.54(7) . .
O13 K2 Cd2 40.20(6) 3_665 .
Cd2 K2 Cd2 120.60(3) 6_654 .
O3 K3 O16 105.22(9) 5_565 .
O3 K3 O19 142.12(9) 5_565 6_654
O16 K3 O19 71.34(9) . 6_654
O3 K3 O1 78.22(9) 5_565 3_665
O16 K3 O1 162.36(9) . 3_665
O19 K3 O1 95.14(9) 6_654 3_665
O3 K3 O29 132.54(14) 5_565 .
O16 K3 O29 79.40(11) . .
O19 K3 O29 84.82(14) 6_654 .
O1 K3 O29 111.39(11) 3_665 .
O3 K3 O30 73.77(9) 5_565 .
O16 K3 O30 118.89(9) . .
O19 K3 O30 142.12(10) 6_654 .
O1 K3 O30 78.75(9) 3_665 .
O29 K3 O30 63.73(12) . .
O3 K3 O17 72.10(8) 5_565 .
O16 K3 O17 68.05(8) . .
O19 K3 O17 71.89(8) 6_654 .
O1 K3 O17 97.40(8) 3_665 .
O29 K3 O17 144.48(10) . .
O30 K3 O17 145.70(9) . .
O3 K3 Cd3 109.53(6) 5_565 .
O16 K3 Cd3 40.76(6) . .
O19 K3 Cd3 43.17(6) 6_654 .
O1 K3 Cd3 121.61(7) 3_665 .
O29 K3 Cd3 103.84(10) . .
O30 K3 Cd3 159.59(7) . .
O17 K3 Cd3 41.29(5) . .
O3 K3 Cd1 34.91(6) 5_565 5_565
O16 K3 Cd1 139.08(7) . 5_565
O19 K3 Cd1 129.90(7) 6_654 5_565
O1 K3 Cd1 43.56(6) 3_665 5_565
O29 K3 Cd1 130.17(10) . 5_565
O30 K3 Cd1 68.57(7) . 5_565
O17 K3 Cd1 85.07(5) . 5_565
Cd3 K3 Cd1 125.98(3) . 5_565
C50 N1 H1B 109.5 . .
C50 N1 H1C 109.5 . .
H1B N1 H1C 109.5 . .
C50 N1 H1D 109.5 . .
H1B N1 H1D 109.5 . .
H1C N1 H1D 109.5 . .
C55 N2 H2A 109.5 . .
C55 N2 H2B 109.5 . .
H2A N2 H2B 109.5 . .
C55 N2 H2C 109.5 . .
H2A N2 H2C 109.5 . .
H2B N2 H2C 109.5 . .
C60 N3 H3B 109.5 . .
C60 N3 H3C 109.5 . .
H3B N3 H3C 109.5 . .
C60 N3 H3D 109.5 . .
H3B N3 H3D 109.5 . .
H3C N3 H3D 109.5 . .
C7 O1 K3 173.8(3) . 2_654
C7 O2 Cd1 102.0(2) . 6_544
C8 O3 Cd1 96.7(2) . .
C8 O3 K3 135.6(2) . 6_654
Cd1 O3 K3 103.81(10) . 6_654
C8 O4 Cd1 87.51(19) . .
C15 O5 Cd2 93.9(2) . 2_754
C15 O6 Cd2 88.9(2) . 2_754
C16 O7 Cd1 82.0(2) . .
C16 O7 K1 170.4(3) . .
Cd1 O7 K1 89.15(8) . .
C16 O8 Cd1 103.5(2) . .
C23 O9 Cd1 97.1(2) . .
C23 O9 K1 131.2(2) . .
Cd1 O9 K1 102.42(10) . .
C23 O10 Cd1 87.2(2) . .
C24 O11 K2 128.8(3) . 5_565
C24 O11 Cd2 82.4(3) . .
K2 O11 Cd2 89.13(10) 5_565 .
C24 O12 Cd2 103.5(2) . .
C31 O13 Cd2 87.6(2) . 2_654
C31 O13 K2 164.9(3) . 2_654
Cd2 O13 K2 88.46(8) 2_654 2_654
C31 O14 Cd2 95.5(2) . 2_654
C32 O15 Cd3 91.3(2) . .
C32 O15 K1 140.2(2) . 6_554
Cd3 O15 K1 81.15(7) . 6_554
C32 O16 Cd3 92.1(2) . .
C32 O16 K3 170.4(3) . .
Cd3 O16 K3 91.13(8) . .
C39 O17 Cd3 89.9(2) . .
C39 O17 K3 141.5(2) . .
Cd3 O17 K3 83.41(7) . .
C39 O18 Cd3 92.7(2) . .
C39 O18 K1 165.5(2) . 6_554
Cd3 O18 K1 94.35(9) . 6_554
C40 O19 Cd3 88.6(2) . 5_565
C40 O19 K3 145.5(3) . 5_565
Cd3 O19 K3 88.37(8) 5_565 5_565
C40 O20 Cd3 95.6(2) . 5_565
C47 O21 Cd3 88.3(2) . .
C47 O21 K1 139.2(2) . 6_554
Cd3 O21 K1 91.48(9) . 6_554
C47 O22 Cd3 94.9(2) . .
C48 O23 Cd2 89.8(2) . .
C48 O23 K2 169.6(3) . 5_565
Cd2 O23 K2 97.97(9) . 5_565
C48 O24 Cd2 92.9(2) . .
C48 O24 K2 133.3(2) . .
Cd2 O24 K2 102.98(10) . .
C51 O25 K1 135.6(3) . .
C51 O25 H25B 112.2 . .
K1 O25 H25B 112.2 . .
C53 O26 K1 132.7(2) . .
C53 O26 H26A 113.7 . .
K1 O26 H26A 113.7 . .
C56 O27 K2 132.7(3) . .
C56 O27 H27B 113.6 . .
K2 O27 H27B 113.6 . .
C58 O28 K2 137.1(3) . .
C58 O28 H28B 111.5 . .
K2 O28 H28B 111.5 . .
C61 O29 K3 134.6(5) . .
C61 O29 H29B 112.7 . .
K3 O29 H29B 112.7 . .
C63 O30 K3 126.1(3) . .
C63 O30 H30A 117.0 . .
K3 O30 H30A 117.0 . .
C6 C1 C2 121.1(3) . .
C6 C1 H1A 119.4 . .
C2 C1 H1A 119.4 . .
C3 C2 C1 118.5(3) . .
C3 C2 C7 122.0(3) . .
C1 C2 C7 119.5(3) . .
C2 C3 C4 121.3(3) . .
C2 C3 H3A 119.4 . .
C4 C3 H3A 119.4 . .
C5 C4 C3 120.2(4) . .
C5 C4 H4A 119.9 . .
C3 C4 H4A 119.9 . .
C4 C5 C6 119.8(3) . .
C4 C5 H5A 120.1 . .
C6 C5 H5A 120.1 . .
C1 C6 C5 119.0(3) . .
C1 C6 C8 120.0(3) . .
C5 C6 C8 120.9(3) . .
O1 C7 O2 122.7(3) . .
O1 C7 C2 119.6(3) . .
O2 C7 C2 117.6(3) . .
O4 C8 O3 121.4(3) . .
O4 C8 C6 120.2(3) . .
O3 C8 C6 118.3(3) . .
C10 C9 C14 121.0(3) . .
C10 C9 H9A 119.5 . .
C14 C9 H9A 119.5 . .
C9 C10 C11 120.3(3) . .
C9 C10 C15 119.7(3) . .
C11 C10 C15 120.0(3) . .
C10 C11 C12 118.9(3) . .
C10 C11 H11A 120.6 . .
C12 C11 H11A 120.6 . .
C13 C12 C11 120.7(3) . .
C13 C12 H12A 119.7 . .
C11 C12 H12A 119.7 . .
C12 C13 C14 120.7(3) . .
C12 C13 H13A 119.7 . .
C14 C13 H13A 119.7 . .
C9 C14 C13 118.5(3) . .
C9 C14 C16 120.7(3) . .
C13 C14 C16 120.8(3) . .
O6 C15 O5 122.5(3) . .
O6 C15 C10 119.2(3) . .
O5 C15 C10 118.4(3) . .
O6 C15 Cd2 64.00(18) . 2_754
O5 C15 Cd2 58.48(18) . 2_754
C10 C15 Cd2 176.3(2) . 2_754
O7 C16 O8 122.7(3) . .
O7 C16 C14 120.3(4) . .
O8 C16 C14 117.0(3) . .
C22 C17 C18 120.9(4) . .
C22 C17 H17A 119.6 . .
C18 C17 H17A 119.6 . .
C19 C18 C17 119.7(4) . .
C19 C18 C23 120.8(3) . .
C17 C18 C23 119.4(3) . .
C18 C19 C20 119.6(4) . .
C18 C19 H19A 120.2 . .
C20 C19 H19A 120.2 . .
C19 C20 C21 120.5(4) . .
C19 C20 H20A 119.7 . .
C21 C20 H20A 119.7 . .
C22 C21 C20 119.8(4) . .
C22 C21 H21A 120.1 . .
C20 C21 H21A 120.1 . .
C17 C22 C21 119.3(4) . .
C17 C22 C24 120.7(4) . .
C21 C22 C24 119.9(4) . .
O10 C23 O9 121.6(3) . .
O10 C23 C18 120.2(3) . .
O9 C23 C18 118.2(3) . .
O11 C24 O12 122.4(4) . .
O11 C24 C22 119.8(4) . .
O12 C24 C22 117.6(4) . .
C26 C25 C30 121.6(3) . .
C26 C25 H25A 119.2 . .
C30 C25 H25A 119.2 . .
C25 C26 C27 118.3(3) . .
C25 C26 C31 120.0(3) . .
C27 C26 C31 121.6(3) . .
C28 C27 C26 120.5(3) . .
C28 C27 H27A 119.8 . .
C26 C27 H27A 119.8 . .
C29 C28 C27 120.2(4) . .
C29 C28 H28A 119.9 . .
C27 C28 H28A 119.9 . .
C30 C29 C28 120.3(3) . .
C30 C29 H29A 119.9 . .
C28 C29 H29A 119.9 . .
C29 C30 C25 119.1(3) . .
C29 C30 C32 122.5(3) . .
C25 C30 C32 118.2(3) . .
O13 C31 O14 122.9(3) . .
O13 C31 C26 119.6(3) . .
O14 C31 C26 117.5(3) . .
O13 C31 Cd2 65.4(2) . 2_654
O14 C31 Cd2 57.50(19) . 2_654
C26 C31 Cd2 173.9(3) . 2_654
O16 C32 O15 121.3(3) . .
O16 C32 C30 119.5(3) . .
O15 C32 C30 119.1(3) . .
O16 C32 Cd3 60.74(18) . .
O15 C32 Cd3 61.06(17) . .
C30 C32 Cd3 170.9(2) . .
C38 C33 C34 121.6(3) . .
C38 C33 H33A 119.2 . .
C34 C33 H33A 119.2 . .
C35 C34 C33 119.5(3) . .
C35 C34 C39 122.0(3) . .
C33 C34 C39 118.4(3) . .
C34 C35 C36 119.2(3) . .
C34 C35 H35A 120.4 . .
C36 C35 H35A 120.4 . .
C37 C36 C35 120.3(3) . .
C37 C36 H36A 119.8 . .
C35 C36 H36A 119.8 . .
C38 C37 C36 120.6(3) . .
C38 C37 H37A 119.7 . .
C36 C37 H37A 119.7 . .
C33 C38 C37 118.6(3) . .
C33 C38 C40 119.9(3) . .
C37 C38 C40 121.4(3) . .
O18 C39 O17 122.0(3) . .
O18 C39 C34 117.8(3) . .
O17 C39 C34 120.1(3) . .
O18 C39 Cd3 59.85(18) . .
O17 C39 Cd3 62.67(18) . .
C34 C39 Cd3 169.8(2) . .
O20 C40 O19 121.8(3) . .
O20 C40 C38 118.7(3) . .
O19 C40 C38 119.3(3) . .
C46 C41 C42 121.5(3) . .
C46 C41 H41A 115(3) . .
C42 C41 H41A 123(3) . .
C43 C42 C41 118.5(3) . .
C43 C42 C47 122.0(3) . .
C41 C42 C47 119.1(3) . .
C42 C43 C44 120.5(3) . .
C42 C43 H43A 119.7 . .
C44 C43 H43A 119.7 . .
C43 C44 C45 120.4(4) . .
C43 C44 H44A 119.8 . .
C45 C44 H44A 119.8 . .
C44 C45 C46 119.9(3) . .
C44 C45 H45A 120.1 . .
C46 C45 H45A 120.1 . .
C41 C46 C45 119.1(3) . .
C41 C46 C48 117.9(3) . .
C45 C46 C48 122.7(3) . .
O22 C47 O21 122.3(3) . .
O22 C47 C42 119.2(3) . .
O21 C47 C42 118.4(3) . .
O23 C48 O24 122.2(3) . .
O23 C48 C46 119.8(3) . .
O24 C48 C46 117.9(3) . .
O23 C48 Cd2 63.3(2) . .
O24 C48 Cd2 59.70(19) . .
C46 C48 Cd2 167.7(2) . .
C50 C49 H49A 109.5 . .
C50 C49 H49B 109.5 . .
H49A C49 H49B 109.5 . .
C50 C49 H49C 109.5 . .
H49A C49 H49C 109.5 . .
H49B C49 H49C 109.5 . .
N1 C50 C51 110.3(3) . .
N1 C50 C49 108.0(4) . .
C51 C50 C49 114.3(4) . .
N1 C50 H50A 108.1 . .
C51 C50 H50A 108.1 . .
C49 C50 H50A 108.1 . .
O25 C51 C50 111.0(4) . .
O25 C51 H51A 109.4 . .
C50 C51 H51A 109.4 . .
O25 C51 H51B 109.4 . .
C50 C51 H51B 109.4 . .
H51A C51 H51B 108.0 . .
C53 C52 H52A 109.5 . .
C53 C52 H52B 109.5 . .
H52A C52 H52B 109.5 . .
C53 C52 H52C 109.5 . .
H52A C52 H52C 109.5 . .
H52B C52 H52C 109.5 . .
O26 C53 C52 109.0(4) . .
O26 C53 H53A 109.9 . .
C52 C53 H53A 109.9 . .
O26 C53 H53B 109.9 . .
C52 C53 H53B 109.9 . .
H53A C53 H53B 108.3 . .
C55 C54 H54A 109.5 . .
C55 C54 H54B 109.5 . .
H54A C54 H54B 109.5 . .
C55 C54 H54C 109.5 . .
H54A C54 H54C 109.5 . .
H54B C54 H54C 109.5 . .
C56 C55 C54 114.3(4) . .
C56 C55 N2 109.8(4) . .
C54 C55 N2 107.1(4) . .
C56 C55 H55A 108.5 . .
C54 C55 H55A 108.5 . .
N2 C55 H55A 108.5 . .
O27 C56 C55 111.8(4) . .
O27 C56 H56A 109.3 . .
C55 C56 H56A 109.3 . .
O27 C56 H56B 109.3 . .
C55 C56 H56B 109.3 . .
H56A C56 H56B 107.9 . .
C58 C57 H57A 109.5 . .
C58 C57 H57B 109.5 . .
H57A C57 H57B 109.5 . .
C58 C57 H57C 109.5 . .
H57A C57 H57C 109.5 . .
H57B C57 H57C 109.5 . .
O28 C58 C57 108.7(4) . .
O28 C58 H58A 110.0 . .
C57 C58 H58A 110.0 . .
O28 C58 H58B 110.0 . .
C57 C58 H58B 110.0 . .
H58A C58 H58B 108.3 . .
C60 C59 H59A 109.5 . .
C60 C59 H59B 109.5 . .
H59A C59 H59B 109.5 . .
C60 C59 H59C 109.5 . .
H59A C59 H59C 109.5 . .
H59B C59 H59C 109.5 . .
N3 C60 C61 113.2(4) . .
N3 C60 C59 107.7(5) . .
C61 C60 C59 112.5(5) . .
N3 C60 H60A 107.7 . .
C61 C60 H60A 107.7 . .
C59 C60 H60A 107.7 . .
O29 C61 C60 111.3(5) . .
O29 C61 H61A 109.4 . .
C60 C61 H61A 109.4 . .
O29 C61 H61B 109.4 . .
C60 C61 H61B 109.4 . .
H61A C61 H61B 108.0 . .
C63 C62 H62A 109.5 . .
C63 C62 H62B 109.5 . .
H62A C62 H62B 109.5 . .
C63 C62 H62C 109.5 . .
H62A C62 H62C 109.5 . .
H62B C62 H62C 109.5 . .
O30 C63 C62 108.3(4) . .
O30 C63 H63A 110.0 . .
C62 C63 H63A 110.0 . .
O30 C63 H63B 110.0 . .
C62 C63 H63B 110.0 . .
H63A C63 H63B 108.4 . .

loop_
_geom_bond_atom_site_label_1
_geom_bond_atom_site_label_2
_geom_bond_distance
_geom_bond_site_symmetry_2
Cd1 O2 2.283(2) 5_665
Cd1 O8 2.285(2) .
Cd1 O9 2.305(3) .
Cd1 O3 2.309(3) .
Cd1 O4 2.517(2) .
Cd1 O10 2.526(3) .
Cd1 O1 2.701(3) 5_665
Cd1 O7 2.751(3) .
Cd1 K3 3.9182(10) 6_654
Cd1 K1 3.9192(10) .
Cd2 O12 2.309(3) .
Cd2 O14 2.337(3) 3_665
Cd2 O5 2.337(3) 3_775
Cd2 O24 2.354(3) .
Cd2 O23 2.432(3) .
Cd2 O6 2.459(3) 3_775
Cd2 O13 2.511(3) 3_665
Cd2 C48 2.723(3) .
Cd2 C15 2.735(3) 3_775
Cd2 C31 2.758(4) 3_665
Cd2 O11 2.761(4) .
Cd2 K2 3.8246(10) 5_565
Cd3 O22 2.358(3) .
Cd3 O20 2.363(3) 6_654
Cd3 O18 2.374(3) .
Cd3 O16 2.395(3) .
Cd3 O15 2.401(2) .
Cd3 O17 2.436(2) .
Cd3 O21 2.494(3) .
Cd3 O19 2.510(3) 6_654
Cd3 C39 2.742(3) .
Cd3 C32 2.743(3) .
Cd3 K3 3.6668(9) .
Cd3 K1 3.7358(9) 6_554
K1 O18 2.710(3) 5
K1 O9 2.713(3) .
K1 O21 2.718(3) 5
K1 O25 2.831(4) .
K1 O7 2.833(3) .
K1 O26 2.958(3) .
K1 O15 3.255(3) 5
K1 Cd3 3.7358(9) 5
K2 O24 2.611(3) .
K2 O23 2.634(3) 6_654
K2 O11 2.689(3) 6_654
K2 O27 2.787(4) .
K2 O28 2.914(3) .
K2 O13 3.037(3) 3_665
K2 Cd2 3.8246(10) 6_654
K3 O3 2.662(3) 5_565
K3 O16 2.730(3) .
K3 O19 2.746(3) 6_654
K3 O1 2.786(3) 3_665
K3 O29 2.809(5) .
K3 O30 3.026(4) .
K3 O17 3.035(3) .
K3 Cd1 3.9182(10) 5_565
N1 C50 1.493(5) .
N1 H1B 0.8900 .
N1 H1C 0.8900 .
N1 H1D 0.8900 .
N2 C55 1.514(6) .
N2 H2A 0.8900 .
N2 H2B 0.8900 .
N2 H2C 0.8900 .
N3 C60 1.491(7) .
N3 H3B 0.8900 .
N3 H3C 0.8900 .
N3 H3D 0.8900 .
O1 C7 1.251(4) .
O1 K3 2.786(3) 2_654
O2 C7 1.265(4) .
O2 Cd1 2.283(2) 6_544
O3 C8 1.271(4) .
O3 K3 2.662(3) 6_654
O4 C8 1.255(4) .
O5 C15 1.271(4) .
O5 Cd2 2.337(3) 2_754
O6 C15 1.248(4) .
O6 Cd2 2.459(3) 2_754
O7 C16 1.250(5) .
O8 C16 1.267(5) .
O9 C23 1.266(4) .
O10 C23 1.251(4) .
O11 C24 1.240(5) .
O11 K2 2.689(3) 5_565
O12 C24 1.254(5) .
O13 C31 1.253(5) .
O13 Cd2 2.511(3) 2_654
O13 K2 3.037(3) 2_654
O14 C31 1.259(5) .
O14 Cd2 2.337(3) 2_654
O15 C32 1.272(4) .
O15 K1 3.255(3) 6_554
O16 C32 1.251(4) .
O17 C39 1.264(4) .
O18 C39 1.264(4) .
O18 K1 2.710(3) 6_554
O19 C40 1.258(4) .
O19 Cd3 2.510(3) 5_565
O19 K3 2.746(3) 5_565
O20 C40 1.253(5) .
O20 Cd3 2.363(3) 5_565
O21 C47 1.263(5) .
O21 K1 2.718(3) 6_554
O22 C47 1.252(5) .
O23 C48 1.232(5) .
O23 K2 2.634(3) 5_565
O24 C48 1.256(4) .
O25 C51 1.399(5) .
O25 H25B 0.9300 .
O26 C53 1.436(5) .
O26 H26A 0.9300 .
O27 C56 1.381(6) .
O27 H27B 0.9300 .
O28 C58 1.452(6) .
O28 H28B 0.9300 .
O29 C61 1.393(7) .
O29 H29B 0.9300 .
O30 C63 1.429(6) .
O30 H30A 0.9300 .
C1 C6 1.385(5) .
C1 C2 1.399(5) .
C1 H1A 0.9300 .
C2 C3 1.382(5) .
C2 C7 1.503(4) .
C3 C4 1.382(5) .
C3 H3A 0.9300 .
C4 C5 1.379(6) .
C4 H4A 0.9300 .
C5 C6 1.410(5) .
C5 H5A 0.9300 .
C6 C8 1.498(5) .
C9 C10 1.384(5) .
C9 C14 1.391(5) .
C9 H9A 0.9300 .
C10 C11 1.393(5) .
C10 C15 1.516(5) .
C11 C12 1.394(5) .
C11 H11A 0.9300 .
C12 C13 1.380(5) .
C12 H12A 0.9300 .
C13 C14 1.397(5) .
C13 H13A 0.9300 .
C14 C16 1.506(5) .
C15 Cd2 2.735(3) 2_754
C17 C22 1.382(5) .
C17 C18 1.394(5) .
C17 H17A 0.9300 .
C18 C19 1.382(5) .
C18 C23 1.505(5) .
C19 C20 1.384(6) .
C19 H19A 0.9300 .
C20 C21 1.398(6) .
C20 H20A 0.9300 .
C21 C22 1.386(6) .
C21 H21A 0.9300 .
C22 C24 1.521(5) .
C25 C26 1.390(5) .
C25 C30 1.394(5) .
C25 H25A 0.9300 .
C26 C27 1.392(5) .
C26 C31 1.496(5) .
C27 C28 1.390(5) .
C27 H27A 0.9300 .
C28 C29 1.387(5) .
C28 H28A 0.9300 .
C29 C30 1.378(5) .
C29 H29A 0.9300 .
C30 C32 1.496(5) .
C31 Cd2 2.758(4) 2_654
C33 C38 1.379(5) .
C33 C34 1.393(5) .
C33 H33A 0.9300 .
C34 C35 1.385(5) .
C34 C39 1.494(5) .
C35 C36 1.397(5) .
C35 H35A 0.9300 .
C36 C37 1.389(5) .
C36 H36A 0.9300 .
C37 C38 1.384(5) .
C37 H37A 0.9300 .
C38 C40 1.507(5) .
C41 C46 1.387(5) .
C41 C42 1.394(5) .
C41 H41A 0.848(19) .
C42 C43 1.384(5) .
C42 C47 1.505(5) .
C43 C44 1.387(5) .
C43 H43A 0.9300 .
C44 C45 1.387(5) .
C44 H44A 0.9300 .
C45 C46 1.389(5) .
C45 H45A 0.9300 .
C46 C48 1.500(5) .
C49 C50 1.524(6) .
C49 H49A 0.9600 .
C49 H49B 0.9600 .
C49 H49C 0.9600 .
C50 C51 1.499(6) .
C50 H50A 0.9800 .
C51 H51A 0.9700 .
C51 H51B 0.9700 .
C52 C53 1.497(6) .
C52 H52A 0.9600 .
C52 H52B 0.9600 .
C52 H52C 0.9600 .
C53 H53A 0.9700 .
C53 H53B 0.9700 .
C54 C55 1.513(6) .
C54 H54A 0.9600 .
C54 H54B 0.9600 .
C54 H54C 0.9600 .
C55 C56 1.483(7) .
C55 H55A 0.9800 .
C56 H56A 0.9700 .
C56 H56B 0.9700 .
C57 C58 1.483(6) .
C57 H57A 0.9600 .
C57 H57B 0.9600 .
C57 H57C 0.9600 .
C58 H58A 0.9700 .
C58 H58B 0.9700 .
C59 C60 1.519(7) .
C59 H59A 0.9600 .
C59 H59B 0.9600 .
C59 H59C 0.9600 .
C60 C61 1.491(7) .
C60 H60A 0.9800 .
C61 H61A 0.9700 .
C61 H61B 0.9700 .
C62 C63 1.520(7) .
C62 H62A 0.9600 .
C62 H62B 0.9600 .
C62 H62C 0.9600 .
C63 H63A 0.9700 .
C63 H63B 0.9700 .
